data_1553041
loop_
_publ_author_name
'Liu, Feng'
'Wang, Yidong'
'Ye, Weiming'
'Zhang, Junliang'

_publ_section_title
;
 Gold(i)-catalyzed asymmetric [3 + 2]-cycloadditions of
 \g-1-ethoxyethoxy-propiolates and aldehydes
;
_journal_issue 3
_journal_name_full 'Organic Chemistry Frontiers'
_journal_page_first 221
_journal_paper_doi 10.1039/C4QO00261J
_journal_volume 2
_journal_year 2015
_chemical_absolute_configuration ad
_chemical_formula_sum 'C38 H42 Au Cl N O2 P'
_chemical_formula_weight 808.11
_space_group_IT_number 4
_space_group_name_Hall 'P 2yb'
_space_group_name_H-M_alt 'P 1 21 1'
_symmetry_cell_setting monoclinic
_symmetry_space_group_name_H-M 'P 1 21 1'
_atom_sites_solution_hydrogens geom
_atom_sites_solution_primary direct
_atom_sites_solution_secondary difmap
_audit_creation_method SHELXL-97
_audit_update_record
;
2013-02-26 deposited with the CCDC.
2015-01-14 downloaded from the CCDC.
;
_cell_angle_alpha 90.00
_cell_angle_beta 105.3180(10)
_cell_angle_gamma 90.00
_cell_formula_units_Z 2
_cell_length_a 8.8930(2)
_cell_length_b 20.6873(4)
_cell_length_c 9.7453(2)
_cell_measurement_temperature 296(2)
_cell_volume 1729.17(6)
_computing_structure_refinement 'SHELXL-97 (Sheldrick, 2008)'
_computing_structure_solution 'SHELXS-97 (Sheldrick, 2008)'
_diffrn_ambient_temperature 296(2)
_diffrn_measured_fraction_theta_full 0.999
_diffrn_measured_fraction_theta_max 0.999
_diffrn_radiation_monochromator graphite
_diffrn_radiation_source 'fine-focus sealed tube'
_diffrn_radiation_type MoK\a
_diffrn_radiation_wavelength 0.71073
_diffrn_reflns_av_R_equivalents 0.0245
_diffrn_reflns_av_sigmaI/netI 0.0442
_diffrn_reflns_limit_h_max 10
_diffrn_reflns_limit_h_min -10
_diffrn_reflns_limit_k_max 24
_diffrn_reflns_limit_k_min -24
_diffrn_reflns_limit_l_max 11
_diffrn_reflns_limit_l_min -11
_diffrn_reflns_number 20031
_diffrn_reflns_theta_full 25.01
_diffrn_reflns_theta_max 25.01
_diffrn_reflns_theta_min 1.97
_exptl_absorpt_coefficient_mu 4.411
_exptl_absorpt_correction_T_max 0.4437
_exptl_absorpt_correction_T_min 0.2996
_exptl_absorpt_correction_type multi-scan
_exptl_crystal_colour colorless
_exptl_crystal_density_diffrn 1.552
_exptl_crystal_density_method 'not measured'
_exptl_crystal_description block
_exptl_crystal_F_000 808
_exptl_crystal_size_max 0.36
_exptl_crystal_size_mid 0.25
_exptl_crystal_size_min 0.22
_refine_diff_density_max 0.808
_refine_diff_density_min -0.483
_refine_diff_density_rms 0.054
_refine_ls_abs_structure_details 'Flack H D (1983), Acta Cryst. A39, 876-881'
_refine_ls_abs_structure_Flack 0.006(6)
_refine_ls_extinction_method none
_refine_ls_goodness_of_fit_ref 1.050
_refine_ls_hydrogen_treatment constr
_refine_ls_matrix_type full
_refine_ls_number_parameters 397
_refine_ls_number_reflns 6024
_refine_ls_number_restraints 1
_refine_ls_restrained_S_all 1.050
_refine_ls_R_factor_all 0.0281
_refine_ls_R_factor_gt 0.0245
_refine_ls_shift/su_max 0.001
_refine_ls_shift/su_mean 0.000
_refine_ls_structure_factor_coef Fsqd
_refine_ls_weighting_details 'calc w=1/[\s^2^(Fo^2^)+(0.0055P)^2^+0.4347P] where P=(Fo^2^+2Fc^2^)/3'
_refine_ls_weighting_scheme calc
_refine_ls_wR_factor_gt 0.0557
_refine_ls_wR_factor_ref 0.0570
_reflns_number_gt 5567
_reflns_number_total 6024
_reflns_threshold_expression >2sigma(I)
_cod_data_source_file c4qo00261j2.cif
_cod_data_source_block z1
_cod_depositor_comments
;
The following automatic conversions were performed:

data item '_symmetry_cell_setting' value 'Monoclinic' was changed to
'monoclinic' in accordance with the
/home/saulius/struct/COD-crude-data/automatic-downloads/DataCite-retrospective/RSC/depositions/lib/dictionaries/cif_core.dic
dictionary named 'cif_core.dic' version 2.4.2 last updated on
2011-04-26.

Automatic conversion script
Id: cif_fix_values 6909 2019-04-08 15:41:33Z antanas 
;
_cod_original_sg_symbol_H-M P2(1)
_cod_database_code 1553041

loop_
_symmetry_equiv_pos_as_xyz
'x, y, z'
'-x, y+1/2, -z'

loop_
_atom_site_label
_atom_site_type_symbol
_atom_site_fract_x
_atom_site_fract_y
_atom_site_fract_z
_atom_site_U_iso_or_equiv
_atom_site_adp_type
_atom_site_occupancy
_atom_site_symmetry_multiplicity
_atom_site_calc_flag
_atom_site_refinement_flags
Au1 Au 1.671634(17) 0.16709(2) 0.589366(16) 0.05943(6) Uani 1 1 d .
P1 P 1.46756(14) 0.21999(6) 0.45891(12) 0.0501(3) Uani 1 1 d .
Cl1 Cl 1.89096(18) 0.11692(9) 0.71870(18) 0.0942(5) Uani 1 1 d .
O1 O 1.4527(4) 0.29409(15) 0.5053(3) 0.0515(8) Uani 1 1 d .
O2 O 1.5033(4) 0.22635(17) 0.3061(3) 0.0614(8) Uani 1 1 d .
N1 N 1.2898(5) 0.1952(2) 0.4503(4) 0.0523(11) Uani 1 1 d .
C1 C 1.4051(5) 0.3886(3) 0.1516(5) 0.0628(13) Uani 1 1 d .
C2 C 1.4187(7) 0.4584(3) 0.2002(6) 0.0766(16) Uani 1 1 d .
H2A H 1.3720 0.4624 0.2792 0.092 Uiso 1 1 calc R
H2B H 1.5284 0.4689 0.2357 0.092 Uiso 1 1 calc R
C3 C 1.3459(13) 0.5065(5) 0.0913(9) 0.141(4) Uani 1 1 d .
H3A H 1.3083 0.5416 0.1393 0.170 Uiso 1 1 calc R
H3B H 1.4273 0.5241 0.0529 0.170 Uiso 1 1 calc R
C4 C 1.2246(13) 0.4878(6) -0.0222(12) 0.149(4) Uani 1 1 d .
H4A H 1.2194 0.5187 -0.0983 0.179 Uiso 1 1 calc R
H4B H 1.1290 0.4923 0.0069 0.179 Uiso 1 1 calc R
C5 C 1.2243(9) 0.4223(5) -0.0840(7) 0.116(3) Uani 1 1 d .
H5A H 1.2699 0.4249 -0.1639 0.139 Uiso 1 1 calc R
H5B H 1.1170 0.4083 -0.1204 0.139 Uiso 1 1 calc R
C6 C 1.3113(6) 0.3719(4) 0.0185(6) 0.0773(16) Uani 1 1 d .
C7 C 1.2946(7) 0.3081(4) -0.0192(5) 0.087(2) Uani 1 1 d .
H7A H 1.2376 0.2981 -0.1113 0.104 Uiso 1 1 calc R
C8 C 1.3579(6) 0.2564(3) 0.0720(5) 0.0757(17) Uani 1 1 d .
C9 C 1.4444(5) 0.2758(3) 0.2062(5) 0.0577(12) Uani 1 1 d .
C10 C 1.4809(6) 0.3390(3) 0.2439(5) 0.0548(13) Uani 1 1 d .
C11 C 1.3334(8) 0.1858(3) 0.0294(6) 0.099(3) Uani 1 1 d .
H11A H 1.3881 0.1590 0.1071 0.149 Uiso 1 1 calc R
H11B H 1.3726 0.1778 -0.0519 0.149 Uiso 1 1 calc R
H11C H 1.2242 0.1759 0.0061 0.149 Uiso 1 1 calc R
C12 C 1.8384(6) 0.4061(3) 0.5050(6) 0.0654(13) Uani 1 1 d .
C13 C 1.9871(7) 0.4434(3) 0.5096(8) 0.0857(18) Uani 1 1 d .
H13A H 1.9710 0.4884 0.5291 0.103 Uiso 1 1 calc R
H13B H 2.0699 0.4270 0.5878 0.103 Uiso 1 1 calc R
C14 C 2.0378(9) 0.4394(5) 0.3787(10) 0.121(3) Uani 1 1 d .
H14A H 2.1001 0.4774 0.3740 0.145 Uiso 1 1 calc R
H14B H 2.1058 0.4021 0.3865 0.145 Uiso 1 1 calc R
C15 C 1.9242(11) 0.4346(7) 0.2511(10) 0.156(4) Uani 1 1 d .
H15A H 1.9738 0.4160 0.1828 0.187 Uiso 1 1 calc R
H15B H 1.8951 0.4784 0.2197 0.187 Uiso 1 1 calc R
C16 C 1.7809(7) 0.3994(3) 0.2375(6) 0.0835(17) Uani 1 1 d .
H16A H 1.7895 0.3578 0.1941 0.100 Uiso 1 1 calc R
H16B H 1.6967 0.4229 0.1734 0.100 Uiso 1 1 calc R
C17 C 1.7373(5) 0.3878(3) 0.3770(5) 0.0577(12) Uani 1 1 d .
C18 C 1.6005(5) 0.3543(2) 0.3771(4) 0.0501(10) Uani 1 1 d .
C19 C 1.5810(5) 0.3342(2) 0.5066(5) 0.0508(10) Uani 1 1 d .
C20 C 1.6809(5) 0.3497(2) 0.6374(5) 0.0569(11) Uani 1 1 d .
C21 C 1.8081(6) 0.3872(3) 0.6315(6) 0.0650(13) Uani 1 1 d .
H21A H 1.8766 0.4003 0.7166 0.078 Uiso 1 1 calc R
C22 C 1.6512(7) 0.3270(3) 0.7741(5) 0.0774(16) Uani 1 1 d .
H22A H 1.5577 0.3015 0.7536 0.116 Uiso 1 1 calc R
H22B H 1.6392 0.3637 0.8306 0.116 Uiso 1 1 calc R
H22C H 1.7376 0.3013 0.8256 0.116 Uiso 1 1 calc R
C23 C 1.0223(7) 0.2372(3) 0.1674(6) 0.0772(16) Uani 1 1 d .
H23A H 1.1020 0.2637 0.1545 0.093 Uiso 1 1 calc R
C24 C 0.9074(9) 0.2165(4) 0.0498(7) 0.097(2) Uani 1 1 d .
H24A H 0.9121 0.2278 -0.0413 0.116 Uiso 1 1 calc R
C25 C 0.7898(8) 0.1801(5) 0.0678(7) 0.103(3) Uani 1 1 d .
H25A H 0.7121 0.1667 -0.0111 0.123 Uiso 1 1 calc R
C26 C 0.7826(5) 0.1624(6) 0.2018(7) 0.095(2) Uani 1 1 d .
H26A H 0.7007 0.1369 0.2132 0.114 Uiso 1 1 calc R
C27 C 0.8978(6) 0.1827(3) 0.3204(6) 0.077(2) Uani 1 1 d .
H27A H 0.8922 0.1715 0.4114 0.093 Uiso 1 1 calc R
C28 C 1.0203(5) 0.2193(3) 0.3021(5) 0.0611(12) Uani 1 1 d .
C29 C 1.1548(6) 0.2420(3) 0.4241(5) 0.0624(13) Uani 1 1 d .
H29A H 1.1914 0.2832 0.3951 0.075 Uiso 1 1 calc R
C30 C 1.1096(7) 0.2543(3) 0.5632(6) 0.0815(17) Uani 1 1 d .
H30A H 1.1991 0.2694 0.6346 0.122 Uiso 1 1 calc R
H30B H 1.0725 0.2149 0.5947 0.122 Uiso 1 1 calc R
H30C H 1.0289 0.2864 0.5475 0.122 Uiso 1 1 calc R
C31 C 1.2008(9) 0.0707(3) 0.2470(7) 0.0865(18) Uani 1 1 d .
H31A H 1.1065 0.0928 0.2242 0.104 Uiso 1 1 calc R
C32 C 1.2337(13) 0.0301(4) 0.1470(9) 0.111(3) Uani 1 1 d .
H32A H 1.1631 0.0258 0.0581 0.133 Uiso 1 1 calc R
C33 C 1.3714(15) -0.0040(4) 0.1789(12) 0.123(3) Uani 1 1 d .
H33A H 1.3942 -0.0322 0.1128 0.148 Uiso 1 1 calc R
C34 C 1.4703(12) 0.0039(4) 0.3048(15) 0.131(4) Uani 1 1 d .
H34A H 1.5646 -0.0182 0.3245 0.157 Uiso 1 1 calc R
C35 C 1.4405(8) 0.0441(3) 0.4110(9) 0.089(2) Uani 1 1 d .
H35A H 1.5109 0.0471 0.5002 0.107 Uiso 1 1 calc R
C36 C 1.3001(7) 0.0797(3) 0.3773(6) 0.0669(14) Uani 1 1 d .
C37 C 1.2615(7) 0.1262(3) 0.4846(6) 0.0591(14) Uani 1 1 d .
H37A H 1.1481 0.1231 0.4674 0.071 Uiso 1 1 calc R
C38 C 1.3240(7) 0.1081(3) 0.6374(6) 0.0769(15) Uani 1 1 d .
H38A H 1.2923 0.1398 0.6962 0.115 Uiso 1 1 calc R
H38D H 1.4358 0.1064 0.6606 0.115 Uiso 1 1 calc R
H38B H 1.2841 0.0665 0.6537 0.115 Uiso 1 1 calc R

loop_
_atom_site_aniso_label
_atom_site_aniso_U_11
_atom_site_aniso_U_22
_atom_site_aniso_U_33
_atom_site_aniso_U_23
_atom_site_aniso_U_13
_atom_site_aniso_U_12
Au1 0.05085(9) 0.07100(11) 0.05758(9) 0.00335(15) 0.01635(6) 0.00629(14)
P1 0.0477(6) 0.0596(7) 0.0440(6) -0.0033(5) 0.0138(5) 0.0023(5)
Cl1 0.0695(9) 0.1154(13) 0.0918(11) 0.0229(10) 0.0111(8) 0.0284(9)
O1 0.0525(17) 0.062(2) 0.0417(16) -0.0058(14) 0.0148(14) -0.0024(15)
O2 0.067(2) 0.071(2) 0.0497(18) -0.0081(16) 0.0226(15) 0.0015(17)
N1 0.053(2) 0.058(2) 0.047(2) -0.0112(18) 0.0145(18) -0.0002(18)
C1 0.050(3) 0.088(4) 0.048(3) 0.017(3) 0.009(2) -0.002(3)
C2 0.064(3) 0.096(5) 0.068(3) 0.021(3) 0.014(3) 0.016(3)
C3 0.167(9) 0.133(7) 0.095(6) 0.021(5) -0.017(6) 0.063(7)
C4 0.129(8) 0.151(9) 0.144(9) 0.070(8) -0.005(7) 0.035(7)
C5 0.083(5) 0.179(9) 0.066(4) 0.059(5) -0.013(3) -0.010(5)
C6 0.060(3) 0.115(5) 0.050(3) 0.008(3) 0.003(2) -0.018(3)
C7 0.069(4) 0.155(7) 0.030(2) 0.000(3) 0.001(2) -0.029(4)
C8 0.067(3) 0.124(5) 0.039(3) -0.013(3) 0.020(2) -0.023(3)
C9 0.053(3) 0.084(4) 0.038(2) -0.004(2) 0.015(2) -0.002(2)
C10 0.043(3) 0.079(4) 0.042(3) -0.005(3) 0.011(2) -0.005(2)
C11 0.114(5) 0.120(7) 0.062(3) -0.042(3) 0.019(3) -0.032(4)
C12 0.042(3) 0.076(4) 0.073(3) -0.003(3) 0.007(2) 0.001(2)
C13 0.046(3) 0.101(5) 0.104(5) -0.002(4) 0.010(3) -0.009(3)
C14 0.083(5) 0.154(8) 0.132(7) 0.021(6) 0.040(5) -0.030(5)
C15 0.105(6) 0.271(13) 0.109(6) -0.033(7) 0.060(5) -0.089(7)
C16 0.071(4) 0.110(5) 0.076(4) 0.015(3) 0.031(3) 0.003(3)
C17 0.041(3) 0.075(3) 0.056(3) 0.006(2) 0.012(2) 0.006(2)
C18 0.047(3) 0.061(3) 0.039(2) 0.002(2) 0.0063(19) 0.006(2)
C19 0.047(2) 0.058(3) 0.045(2) -0.004(2) 0.0076(19) 0.000(2)
C20 0.055(3) 0.064(3) 0.047(2) -0.003(2) 0.006(2) 0.006(2)
C21 0.046(3) 0.083(4) 0.058(3) -0.005(3) -0.001(2) -0.005(3)
C22 0.087(4) 0.099(4) 0.039(3) -0.001(3) 0.004(3) -0.008(3)
C23 0.069(4) 0.090(4) 0.070(4) 0.003(3) 0.012(3) 0.015(3)
C24 0.083(5) 0.131(6) 0.069(4) -0.003(4) 0.007(3) 0.021(4)
C25 0.066(3) 0.141(9) 0.085(4) -0.036(5) -0.010(3) 0.023(5)
C26 0.045(2) 0.124(5) 0.112(4) -0.032(7) 0.016(3) 0.001(5)
C27 0.051(3) 0.098(6) 0.088(3) -0.025(3) 0.027(3) 0.001(3)
C28 0.044(2) 0.076(3) 0.064(3) -0.011(3) 0.015(2) 0.011(2)
C29 0.058(3) 0.070(3) 0.063(3) -0.006(2) 0.023(2) 0.010(2)
C30 0.071(3) 0.104(5) 0.073(3) -0.032(3) 0.025(3) 0.014(3)
C31 0.098(5) 0.074(4) 0.092(5) -0.016(3) 0.033(4) -0.007(3)
C32 0.170(8) 0.076(5) 0.102(5) -0.030(4) 0.063(6) -0.024(5)
C33 0.157(9) 0.097(6) 0.148(8) -0.054(6) 0.098(8) -0.039(7)
C34 0.112(7) 0.081(5) 0.234(12) -0.063(7) 0.104(9) -0.016(5)
C35 0.072(4) 0.065(4) 0.135(6) -0.022(4) 0.034(4) 0.001(3)
C36 0.065(3) 0.058(3) 0.085(4) -0.012(3) 0.033(3) -0.008(3)
C37 0.059(3) 0.061(4) 0.061(3) -0.001(3) 0.022(3) 0.000(3)
C38 0.079(4) 0.082(4) 0.070(3) 0.014(3) 0.020(3) 0.004(3)

loop_
_atom_type_symbol
_atom_type_description
_atom_type_scat_dispersion_real
_atom_type_scat_dispersion_imag
_atom_type_scat_source
C C 0.0033 0.0016 'International Tables Vol C Tables 4.2.6.8 and 6.1.1.4'
H H 0.0000 0.0000 'International Tables Vol C Tables 4.2.6.8 and 6.1.1.4'
N N 0.0061 0.0033 'International Tables Vol C Tables 4.2.6.8 and 6.1.1.4'
O O 0.0106 0.0060 'International Tables Vol C Tables 4.2.6.8 and 6.1.1.4'
P P 0.1023 0.0942 'International Tables Vol C Tables 4.2.6.8 and 6.1.1.4'
Au Au -2.0133 8.8022 'International Tables Vol C Tables 4.2.6.8 and 6.1.1.4'
Cl Cl 0.1484 0.1585 'International Tables Vol C Tables 4.2.6.8 and 6.1.1.4'

loop_
_geom_angle_atom_site_label_1
_geom_angle_atom_site_label_2
_geom_angle_atom_site_label_3
_geom_angle
P1 Au1 Cl1 176.52(6)
O2 P1 O1 103.45(18)
O2 P1 N1 113.7(2)
O1 P1 N1 99.28(19)
O2 P1 Au1 103.88(13)
O1 P1 Au1 115.14(13)
N1 P1 Au1 120.51(17)
C19 O1 P1 115.8(3)
C9 O2 P1 124.7(3)
C37 N1 C29 118.3(5)
C37 N1 P1 120.0(4)
C29 N1 P1 121.4(4)
C6 C1 C10 118.8(6)
C6 C1 C2 120.6(5)
C10 C1 C2 120.6(5)
C3 C2 C1 115.8(6)
C3 C2 H2A 108.3
C1 C2 H2A 108.3
C3 C2 H2B 108.3
C1 C2 H2B 108.3
H2A C2 H2B 107.4
C4 C3 C2 119.3(9)
C4 C3 H3A 107.5
C2 C3 H3A 107.5
C4 C3 H3B 107.5
C2 C3 H3B 107.5
H3A C3 H3B 107.0
C3 C4 C5 119.9(8)
C3 C4 H4A 107.4
C5 C4 H4A 107.4
C3 C4 H4B 107.4
C5 C4 H4B 107.4
H4A C4 H4B 106.9
C4 C5 C6 114.7(6)
C4 C5 H5A 108.6
C6 C5 H5A 108.6
C4 C5 H5B 108.6
C6 C5 H5B 108.6
H5A C5 H5B 107.6
C7 C6 C1 119.2(6)
C7 C6 C5 119.3(6)
C1 C6 C5 121.5(7)
C6 C7 C8 124.5(5)
C6 C7 H7A 117.8
C8 C7 H7A 117.8
C9 C8 C7 113.9(6)
C9 C8 C11 122.6(6)
C7 C8 C11 123.6(5)
C10 C9 C8 124.0(5)
C10 C9 O2 119.1(4)
C8 C9 O2 116.9(5)
C9 C10 C1 118.8(5)
C9 C10 C18 120.2(5)
C1 C10 C18 120.9(5)
C8 C11 H11A 109.5
C8 C11 H11B 109.5
H11A C11 H11B 109.5
C8 C11 H11C 109.5
H11A C11 H11C 109.5
H11B C11 H11C 109.5
C17 C12 C21 119.5(5)
C17 C12 C13 121.2(5)
C21 C12 C13 119.2(5)
C14 C13 C12 114.3(6)
C14 C13 H13A 108.7
C12 C13 H13A 108.7
C14 C13 H13B 108.7
C12 C13 H13B 108.7
H13A C13 H13B 107.6
C15 C14 C13 117.9(6)
C15 C14 H14A 107.8
C13 C14 H14A 107.8
C15 C14 H14B 107.8
C13 C14 H14B 107.8
H14A C14 H14B 107.2
C14 C15 C16 122.4(8)
C14 C15 H15A 106.7
C16 C15 H15A 106.7
C14 C15 H15B 106.7
C16 C15 H15B 106.7
H15A C15 H15B 106.6
C15 C16 C17 115.0(6)
C15 C16 H16A 108.5
C17 C16 H16A 108.5
C15 C16 H16B 108.5
C17 C16 H16B 108.5
H16A C16 H16B 107.5
C12 C17 C18 119.5(4)
C12 C17 C16 120.2(4)
C18 C17 C16 120.1(5)
C19 C18 C17 117.9(4)
C19 C18 C10 120.1(4)
C17 C18 C10 122.0(4)
C18 C19 C20 124.4(4)
C18 C19 O1 117.8(4)
C20 C19 O1 117.8(4)
C21 C20 C19 115.1(5)
C21 C20 C22 123.3(5)
C19 C20 C22 121.6(5)
C20 C21 C12 123.2(5)
C20 C21 H21A 118.4
C12 C21 H21A 118.4
C20 C22 H22A 109.5
C20 C22 H22B 109.5
H22A C22 H22B 109.5
C20 C22 H22C 109.5
H22A C22 H22C 109.5
H22B C22 H22C 109.5
C28 C23 C24 121.0(6)
C28 C23 H23A 119.5
C24 C23 H23A 119.5
C25 C24 C23 119.8(7)
C25 C24 H24A 120.1
C23 C24 H24A 120.1
C24 C25 C26 120.6(6)
C24 C25 H25A 119.7
C26 C25 H25A 119.7
C25 C26 C27 120.0(7)
C25 C26 H26A 120.0
C27 C26 H26A 120.0
C28 C27 C26 119.5(6)
C28 C27 H27A 120.3
C26 C27 H27A 120.3
C23 C28 C27 119.0(5)
C23 C28 C29 117.3(5)
C27 C28 C29 123.7(5)
N1 C29 C28 111.1(4)
N1 C29 C30 109.8(4)
C28 C29 C30 114.0(4)
N1 C29 H29A 107.2
C28 C29 H29A 107.2
C30 C29 H29A 107.2
C29 C30 H30A 109.5
C29 C30 H30B 109.5
H30A C30 H30B 109.5
C29 C30 H30C 109.5
H30A C30 H30C 109.5
H30B C30 H30C 109.5
C36 C31 C32 122.7(8)
C36 C31 H31A 118.6
C32 C31 H31A 118.6
C31 C32 C33 119.8(9)
C31 C32 H32A 120.1
C33 C32 H32A 120.1
C34 C33 C32 118.8(8)
C34 C33 H33A 120.6
C32 C33 H33A 120.6
C33 C34 C35 123.4(9)
C33 C34 H34A 118.3
C35 C34 H34A 118.3
C34 C35 C36 117.7(8)
C34 C35 H35A 121.2
C36 C35 H35A 121.2
C31 C36 C35 117.6(6)
C31 C36 C37 121.4(5)
C35 C36 C37 121.0(6)
C38 C37 N1 114.8(5)
C38 C37 C36 115.7(5)
N1 C37 C36 111.5(4)
C38 C37 H37A 104.4
N1 C37 H37A 104.4
C36 C37 H37A 104.4
C37 C38 H38A 109.5
C37 C38 H38D 109.5
H38A C38 H38D 109.5
C37 C38 H38B 109.5
H38A C38 H38B 109.5
H38D C38 H38B 109.5

loop_
_geom_bond_atom_site_label_1
_geom_bond_atom_site_label_2
_geom_bond_distance
Au1 P1 2.2110(12)
Au1 Cl1 2.2740(15)
P1 O2 1.608(3)
P1 O1 1.613(3)
P1 N1 1.643(5)
O1 C19 1.408(5)
O2 C9 1.414(6)
N1 C37 1.502(6)
N1 C29 1.510(6)
C1 C6 1.388(7)
C1 C10 1.413(8)
C1 C2 1.514(8)
C2 C3 1.474(9)
C2 H2A 0.9700
C2 H2B 0.9700
C3 C4 1.380(13)
C3 H3A 0.9700
C3 H3B 0.9700
C4 C5 1.483(14)
C4 H4A 0.9700
C4 H4B 0.9700
C5 C6 1.509(10)
C5 H5A 0.9700
C5 H5B 0.9700
C6 C7 1.368(10)
C7 C8 1.408(10)
C7 H7A 0.9300
C8 C9 1.390(7)
C8 C11 1.519(9)
C9 C10 1.373(8)
C10 C18 1.479(7)
C11 H11A 0.9600
C11 H11B 0.9600
C11 H11C 0.9600
C12 C17 1.383(7)
C12 C21 1.386(7)
C12 C13 1.521(7)
C13 C14 1.463(10)
C13 H13A 0.9700
C13 H13B 0.9700
C14 C15 1.383(11)
C14 H14A 0.9700
C14 H14B 0.9700
C15 C16 1.444(10)
C15 H15A 0.9700
C15 H15B 0.9700
C16 C17 1.528(7)
C16 H16A 0.9700
C16 H16B 0.9700
C17 C18 1.401(7)
C18 C19 1.383(6)
C19 C20 1.385(6)
C20 C21 1.385(7)
C20 C22 1.501(7)
C21 H21A 0.9300
C22 H22A 0.9600
C22 H22B 0.9600
C22 H22C 0.9600
C23 C28 1.370(8)
C23 C24 1.387(9)
C23 H23A 0.9300
C24 C25 1.337(10)
C24 H24A 0.9300
C25 C26 1.374(10)
C25 H25A 0.9300
C26 C27 1.392(8)
C26 H26A 0.9300
C27 C28 1.377(7)
C27 H27A 0.9300
C28 C29 1.520(7)
C29 C30 1.534(7)
C29 H29A 0.9800
C30 H30A 0.9600
C30 H30B 0.9600
C30 H30C 0.9600
C31 C36 1.354(9)
C31 C32 1.374(9)
C31 H31A 0.9300
C32 C33 1.377(14)
C32 H32A 0.9300
C33 C34 1.317(14)
C33 H33A 0.9300
C34 C35 1.406(11)
C34 H34A 0.9300
C35 C36 1.412(8)
C35 H35A 0.9300
C36 C37 1.526(8)
C37 C38 1.494(8)
C37 H37A 0.9800
C38 H38A 0.9600
C38 H38D 0.9600
C38 H38B 0.9600

loop_
_geom_torsion_atom_site_label_1
_geom_torsion_atom_site_label_2
_geom_torsion_atom_site_label_3
_geom_torsion_atom_site_label_4
_geom_torsion
Cl1 Au1 P1 O2 48.1(10)
Cl1 Au1 P1 O1 -64.3(10)
Cl1 Au1 P1 N1 176.8(9)
O2 P1 O1 C19 -55.2(3)
N1 P1 O1 C19 -172.5(3)
Au1 P1 O1 C19 57.4(3)
O1 P1 O2 C9 -33.2(4)
N1 P1 O2 C9 73.4(4)
Au1 P1 O2 C9 -153.8(3)
O2 P1 N1 C37 102.2(4)
O1 P1 N1 C37 -148.5(4)
Au1 P1 N1 C37 -22.0(4)
O2 P1 N1 C29 -84.5(4)
O1 P1 N1 C29 24.7(4)
Au1 P1 N1 C29 151.3(3)
C6 C1 C2 C3 -8.4(9)
C10 C1 C2 C3 175.1(7)
C1 C2 C3 C4 25.0(13)
C2 C3 C4 C5 -35.4(15)
C3 C4 C5 C6 27.1(14)
C10 C1 C6 C7 0.2(8)
C2 C1 C6 C7 -176.4(5)
C10 C1 C6 C5 178.6(5)
C2 C1 C6 C5 2.0(8)
C4 C5 C6 C7 168.1(7)
C4 C5 C6 C1 -10.3(10)
C1 C6 C7 C8 4.6(9)
C5 C6 C7 C8 -173.8(6)
C6 C7 C8 C9 -1.5(8)
C6 C7 C8 C11 177.9(6)
C7 C8 C9 C10 -6.9(7)
C11 C8 C9 C10 173.7(5)
C7 C8 C9 O2 176.2(4)
C11 C8 C9 O2 -3.2(7)
P1 O2 C9 C10 60.4(5)
P1 O2 C9 C8 -122.6(4)
C8 C9 C10 C1 11.7(7)
O2 C9 C10 C1 -171.5(4)
C8 C9 C10 C18 -166.8(4)
O2 C9 C10 C18 10.1(6)
C6 C1 C10 C9 -7.9(7)
C2 C1 C10 C9 168.7(5)
C6 C1 C10 C18 170.5(4)
C2 C1 C10 C18 -12.9(7)
C17 C12 C13 C14 -18.9(9)
C21 C12 C13 C14 157.7(6)
C12 C13 C14 C15 32.7(12)
C13 C14 C15 C16 -35.2(17)
C14 C15 C16 C17 20.1(15)
C21 C12 C17 C18 4.3(8)
C13 C12 C17 C18 -179.1(5)
C21 C12 C17 C16 -170.8(5)
C13 C12 C17 C16 5.7(8)
C15 C16 C17 C12 -5.1(10)
C15 C16 C17 C18 179.8(8)
C12 C17 C18 C19 -7.5(7)
C16 C17 C18 C19 167.7(5)
C12 C17 C18 C10 174.1(5)
C16 C17 C18 C10 -10.7(7)
C9 C10 C18 C19 -60.0(6)
C1 C10 C18 C19 121.6(5)
C9 C10 C18 C17 118.4(5)
C1 C10 C18 C17 -60.1(6)
C17 C18 C19 C20 6.0(7)
C10 C18 C19 C20 -175.5(5)
C17 C18 C19 O1 -172.7(4)
C10 C18 C19 O1 5.7(7)
P1 O1 C19 C18 74.6(5)
P1 O1 C19 C20 -104.2(4)
C18 C19 C20 C21 -1.2(7)
O1 C19 C20 C21 177.6(4)
C18 C19 C20 C22 179.0(5)
O1 C19 C20 C22 -2.3(7)
C19 C20 C21 C12 -2.4(7)
C22 C20 C21 C12 177.5(5)
C17 C12 C21 C20 0.8(8)
C13 C12 C21 C20 -175.8(5)
C28 C23 C24 C25 2.2(10)
C23 C24 C25 C26 -0.9(12)
C24 C25 C26 C27 0.5(14)
C25 C26 C27 C28 -1.4(12)
C24 C23 C28 C27 -3.1(9)
C24 C23 C28 C29 177.4(5)
C26 C27 C28 C23 2.7(9)
C26 C27 C28 C29 -177.9(6)
C37 N1 C29 C28 -58.1(6)
P1 N1 C29 C28 128.5(4)
C37 N1 C29 C30 69.0(6)
P1 N1 C29 C30 -104.4(5)
C23 C28 C29 N1 -87.2(6)
C27 C28 C29 N1 93.4(6)
C23 C28 C29 C30 148.1(5)
C27 C28 C29 C30 -31.3(7)
C36 C31 C32 C33 1.1(11)
C31 C32 C33 C34 -1.2(13)
C32 C33 C34 C35 2.1(14)
C33 C34 C35 C36 -2.8(13)
C32 C31 C36 C35 -1.8(10)
C32 C31 C36 C37 178.6(6)
C34 C35 C36 C31 2.5(9)
C34 C35 C36 C37 -177.8(6)
C29 N1 C37 C38 -104.5(6)
P1 N1 C37 C38 69.0(5)
C29 N1 C37 C36 121.4(5)
P1 N1 C37 C36 -65.1(6)
C31 C36 C37 C38 148.2(6)
C35 C36 C37 C38 -31.5(8)
C31 C36 C37 N1 -78.2(7)
C35 C36 C37 N1 102.2(7)
